data_2219516
loop_
_publ_author_name
'Liu, Yu-Hua'
'Chen, Chen'
'Yang, Lian-Ming'

_publ_section_title
;<i>trans</i>-(4-Acetylnaphthyl)chloridobis(triphenylphosphine-\k<i>P</i>)nickel(II)
 dichloromethane solvate
;
_journal_coeditor_code BV2106
_journal_issue 10
_journal_name_full 'Acta Crystallographica Section E'
_journal_page_first m1225
_journal_paper_doi 10.1107/S1600536808027621
_journal_volume 64
_journal_year 2008
_chemical_formula_iupac '[Ni (C12 H9 O) Cl (C18 H15 P)2], C H2 Cl2'
_chemical_formula_moiety 'C48 H39 Cl Ni O P2, C H2 Cl2'
_chemical_formula_sum 'C49 H41 Cl3 Ni O P2'
_chemical_formula_weight 872.82
_chemical_name_systematic
;
<i>trans</i>-(4-Acetylnaphthyl)chloridobis(triphenylphosphine-\kP)nickel(II)
dichloromethane solvate
;
_space_group_IT_number 14
_symmetry_cell_setting monoclinic
_symmetry_space_group_name_Hall '-P 2ybc'
_symmetry_space_group_name_H-M 'P 1 21/c 1'
_atom_sites_solution_hydrogens geom
_atom_sites_solution_primary direct
_atom_sites_solution_secondary difmap
_audit_creation_method SHELXL-97
_cell_angle_alpha 90.00
_cell_angle_beta 117.95(3)
_cell_angle_gamma 90.00
_cell_formula_units_Z 4
_cell_length_a 21.203(4)
_cell_length_b 10.957(2)
_cell_length_c 21.048(4)
_cell_measurement_reflns_used 14070
_cell_measurement_temperature 296(2)
_cell_measurement_theta_max 25.00
_cell_measurement_theta_min 2.15
_cell_volume 4319.5(18)
_computing_cell_refinement 'RAPID-AUTO (Rigaku, 2001)'
_computing_data_collection 'RAPID-AUTO (Rigaku, 2001)'
_computing_data_reduction 'RAPID-AUTO (Rigaku, 2001)'
_computing_molecular_graphics 'SHELXTL (Sheldrick, 2008)'
_computing_publication_material 'SHELX97 (Sheldrick, 2008)'
_computing_structure_refinement 'SHELXL97 (Sheldrick, 2008)'
_computing_structure_solution 'SHELXS97 (Sheldrick, 2008)'
_diffrn_ambient_temperature 296(2)
_diffrn_measured_fraction_theta_full 0.998
_diffrn_measured_fraction_theta_max 0.998
_diffrn_measurement_device_type 'Rigaku R-AXIS RAPID IP area-detector'
_diffrn_measurement_method '\w scans at fixed \c = 45\%'
_diffrn_radiation_monochromator graphite
_diffrn_radiation_source 'rotating anode'
_diffrn_radiation_type MoK\a
_diffrn_radiation_wavelength 0.71073
_diffrn_reflns_av_R_equivalents 0.0632
_diffrn_reflns_av_sigmaI/netI 0.0976
_diffrn_reflns_limit_h_max 25
_diffrn_reflns_limit_h_min -25
_diffrn_reflns_limit_k_max 13
_diffrn_reflns_limit_k_min -13
_diffrn_reflns_limit_l_max 25
_diffrn_reflns_limit_l_min -24
_diffrn_reflns_number 14070
_diffrn_reflns_theta_full 25.00
_diffrn_reflns_theta_max 25.00
_diffrn_reflns_theta_min 2.15
_exptl_absorpt_coefficient_mu 0.745
_exptl_absorpt_correction_T_max 0.9029
_exptl_absorpt_correction_T_min 0.8532
_exptl_absorpt_correction_type multi-scan
_exptl_absorpt_process_details '(ABSCOR; Higashi, 1995'
_exptl_crystal_colour yellow
_exptl_crystal_density_diffrn 1.342
_exptl_crystal_density_method 'not measured'
_exptl_crystal_description block
_exptl_crystal_F_000 1808
_exptl_crystal_size_max 0.22
_exptl_crystal_size_mid 0.17
_exptl_crystal_size_min 0.14
_refine_diff_density_max 0.385
_refine_diff_density_min -0.534
_refine_ls_extinction_method none
_refine_ls_goodness_of_fit_ref 1.054
_refine_ls_hydrogen_treatment constr
_refine_ls_matrix_type full
_refine_ls_number_parameters 505
_refine_ls_number_reflns 7579
_refine_ls_number_restraints 9
_refine_ls_restrained_S_all 1.054
_refine_ls_R_factor_all 0.1372
_refine_ls_R_factor_gt 0.0797
_refine_ls_shift/su_max 0.000
_refine_ls_shift/su_mean 0.000
_refine_ls_structure_factor_coef Fsqd
_refine_ls_weighting_details 'calc w=1/[\s^2^(Fo^2^)+(0.074P)^2^+3.5819P] where P=(Fo^2^+2Fc^2^)/3'
_refine_ls_weighting_scheme calc
_refine_ls_wR_factor_gt 0.1620
_refine_ls_wR_factor_ref 0.1823
_reflns_number_gt 4611
_reflns_number_total 7579
_reflns_threshold_expression I>2\s(I)
_cod_data_source_file bv2106.cif
_cod_data_source_block I
_cod_original_cell_volume 4319.5(15)
_cod_original_sg_symbol_H-M 'P 21/c'
_cod_database_code 2219516
_cod_database_fobs_code 2219516

loop_
_symmetry_equiv_pos_as_xyz
'x, y, z'
'-x, y+1/2, -z+1/2'
'-x, -y, -z'
'x, -y-1/2, z-1/2'

loop_
_atom_site_type_symbol
_atom_site_label
_atom_site_fract_x
_atom_site_fract_y
_atom_site_fract_z
_atom_site_U_iso_or_equiv
_atom_site_adp_type
_atom_site_calc_flag
_atom_site_refinement_flags
_atom_site_occupancy
Ni Ni1 0.30210(4) 0.08593(7) 0.15828(4) 0.0395(2) Uani d . 1
P P1 0.32506(8) 0.00633(14) 0.26432(7) 0.0388(4) Uani d . 1
P P2 0.27230(8) 0.16467(14) 0.05070(8) 0.0425(4) Uani d . 1
Cl Cl1 0.40230(8) 0.00498(17) 0.16800(9) 0.0618(5) Uani d . 1
C C1 0.2331(3) 0.1868(6) 0.1637(3) 0.0488(15) Uani d . 1
C C2 0.2542(3) 0.3039(6) 0.1945(3) 0.0487(15) Uani d . 1
H H2A 0.3005 0.3299 0.2083 0.058 Uiso calc R 1
C C3 0.2087(4) 0.3806(6) 0.2049(3) 0.0614(18) Uani d . 1
H H3A 0.2253 0.4560 0.2265 0.074 Uiso calc R 1
C C4 0.1373(3) 0.3475(7) 0.1834(4) 0.0587(18) Uani d . 1
C C5 0.0452(4) 0.1886(7) 0.1291(4) 0.073(2) Uani d . 1
H H5A 0.0131 0.2377 0.1358 0.088 Uiso calc R 1
C C6 0.0226(4) 0.0753(9) 0.0977(5) 0.096(3) Uani d . 1
H H6A -0.0240 0.0498 0.0830 0.115 Uiso calc R 1
C C7 0.0703(4) 0.0002(8) 0.0885(5) 0.087(3) Uani d . 1
H H7A 0.0559 -0.0768 0.0681 0.104 Uiso calc R 1
C C8 0.1382(3) 0.0388(6) 0.1093(3) 0.0507(16) Uani d . 1
H H8A 0.1691 -0.0121 0.1017 0.061 Uiso calc R 1
C C9 0.1628(3) 0.1510(6) 0.1413(3) 0.0490(15) Uani d . 1
C C10 0.1131(3) 0.2317(6) 0.1507(3) 0.0554(17) Uani d . 1
C C11 0.0928(5) 0.4364(8) 0.1947(5) 0.085(2) Uani d . 1
C C12 0.1249(5) 0.5371(9) 0.2479(5) 0.112(3) Uani d . 1
H H12A 0.0876 0.5869 0.2478 0.169 Uiso calc R 1
H H12B 0.1548 0.5861 0.2352 0.169 Uiso calc R 1
H H12C 0.1529 0.5032 0.2950 0.169 Uiso calc R 1
C C13 0.3593(3) -0.1497(5) 0.2738(3) 0.0409(13) Uani d . 1
C C14 0.3231(4) -0.2292(6) 0.2175(3) 0.0612(18) Uani d . 1
H H14A 0.2821 -0.2035 0.1771 0.073 Uiso calc R 1
C C15 0.3475(4) -0.3463(7) 0.2209(4) 0.077(2) Uani d . 1
H H15A 0.3223 -0.3997 0.1830 0.092 Uiso calc R 1
C C16 0.4082(4) -0.3856(7) 0.2789(5) 0.073(2) Uani d . 1
H H16A 0.4244 -0.4650 0.2807 0.088 Uiso calc R 1
C C17 0.4447(4) -0.3064(7) 0.3344(4) 0.070(2) Uani d . 1
H H17A 0.4864 -0.3320 0.3740 0.084 Uiso calc R 1
C C18 0.4201(3) -0.1883(6) 0.3324(3) 0.0511(15) Uani d . 1
H H18A 0.4450 -0.1356 0.3707 0.061 Uiso calc R 1
C C19 0.2542(3) -0.0083(5) 0.2901(3) 0.0410(14) Uani d . 1
C C20 0.2276(3) 0.0955(6) 0.3072(3) 0.0534(16) Uani d . 1
H H20A 0.2495 0.1703 0.3100 0.064 Uiso calc R 1
C C21 0.1692(4) 0.0906(8) 0.3204(3) 0.065(2) Uani d . 1
H H21A 0.1514 0.1616 0.3303 0.078 Uiso calc R 1
C C22 0.1384(4) -0.0189(9) 0.3187(4) 0.078(2) Uani d . 1
H H22A 0.0994 -0.0231 0.3275 0.094 Uiso calc R 1
C C23 0.1648(4) -0.1226(8) 0.3042(5) 0.087(3) Uani d . 1
H H23A 0.1444 -0.1976 0.3045 0.104 Uiso calc R 1
C C24 0.2212(4) -0.1174(6) 0.2891(4) 0.0649(19) Uani d . 1
H H24A 0.2375 -0.1889 0.2780 0.078 Uiso calc R 1
C C25 0.3928(3) 0.0981(5) 0.3373(3) 0.0432(14) Uani d . 1
C C26 0.4041(3) 0.0847(7) 0.4081(3) 0.0594(17) Uani d . 1
H H26A 0.3787 0.0260 0.4186 0.071 Uiso calc R 1
C C27 0.4523(4) 0.1571(8) 0.4619(4) 0.074(2) Uani d . 1
H H27A 0.4599 0.1469 0.5089 0.089 Uiso calc R 1
C C28 0.4892(4) 0.2442(8) 0.4466(4) 0.079(3) Uani d . 1
H H28A 0.5212 0.2943 0.4832 0.094 Uiso calc R 1
C C29 0.4795(3) 0.2588(6) 0.3778(4) 0.069(2) Uani d . 1
H H29A 0.5050 0.3182 0.3680 0.083 Uiso calc R 1
C C30 0.4314(3) 0.1846(6) 0.3229(4) 0.0549(17) Uani d . 1
H H30A 0.4253 0.1935 0.2764 0.066 Uiso calc R 1
C C31 0.1786(3) 0.1968(6) -0.0129(3) 0.0531(16) Uani d . 1
C C32 0.1423(4) 0.2884(7) 0.0015(4) 0.0653(19) Uani d . 1
H H32A 0.1655 0.3321 0.0442 0.078 Uiso calc R 1
C C33 0.0719(4) 0.3167(9) -0.0466(5) 0.088(3) Uani d . 1
H H33A 0.0481 0.3794 -0.0369 0.105 Uiso calc R 1
C C34 0.0382(4) 0.2491(10) -0.1094(5) 0.095(3) Uani d . 1
H H34A -0.0090 0.2667 -0.1421 0.114 Uiso calc R 1
C C35 0.0724(5) 0.1580(9) -0.1239(5) 0.094(3) Uani d . 1
H H35A 0.0490 0.1135 -0.1663 0.113 Uiso calc R 1
C C36 0.1427(4) 0.1311(7) -0.0751(4) 0.066(2) Uani d . 1
H H36A 0.1658 0.0674 -0.0849 0.080 Uiso calc R 1
C C37 0.2992(3) 0.0733(6) -0.0052(3) 0.0484(15) Uani d . 1
C C38 0.2945(4) -0.0516(6) -0.0044(4) 0.072(2) Uani d . 1
H H38A 0.2819 -0.0885 0.0279 0.086 Uiso calc R 1
C C39 0.3079(5) -0.1232(7) -0.0505(4) 0.084(2) Uani d . 1
H H39A 0.3038 -0.2076 -0.0497 0.101 Uiso calc R 1
C C40 0.3272(4) -0.0701(9) -0.0972(4) 0.085(2) Uani d . 1
H H40A 0.3355 -0.1180 -0.1290 0.102 Uiso calc R 1
C C41 0.3345(4) 0.0533(8) -0.0972(4) 0.081(2) Uani d . 1
H H41A 0.3493 0.0893 -0.1280 0.097 Uiso calc R 1
C C42 0.3200(4) 0.1257(6) -0.0517(4) 0.0623(19) Uani d . 1
H H42A 0.3243 0.2101 -0.0526 0.075 Uiso calc R 1
C C43 0.3157(3) 0.3125(5) 0.0609(3) 0.0474(15) Uani d . 1
C C44 0.2852(4) 0.4064(6) 0.0119(4) 0.0594(17) Uani d . 1
H H44A 0.2415 0.3939 -0.0287 0.071 Uiso calc R 1
C C45 0.3187(5) 0.5187(7) 0.0223(5) 0.081(2) Uani d . 1
H H45A 0.2970 0.5809 -0.0110 0.097 Uiso calc R 1
C C46 0.3827(5) 0.5386(8) 0.0806(5) 0.083(2) Uani d . 1
H H46A 0.4048 0.6144 0.0875 0.100 Uiso calc R 1
C C47 0.4149(4) 0.4462(8) 0.1293(4) 0.072(2) Uani d . 1
H H47A 0.4593 0.4590 0.1689 0.087 Uiso calc R 1
C C48 0.3810(3) 0.3325(6) 0.1198(3) 0.0553(17) Uani d . 1
H H48A 0.4028 0.2706 0.1533 0.066 Uiso calc R 1
O O1 0.0262(4) 0.4345(7) 0.1605(5) 0.145(3) Uani d . 1
C C49 0.1173(9) 0.8578(12) 0.4912(7) 0.222(8) Uani d U 1
H H49A 0.0664 0.8529 0.4592 0.266 Uiso calc R 1
H H49B 0.1347 0.9313 0.4789 0.266 Uiso calc R 1
Cl Cl2 0.1563(2) 0.7385(4) 0.4758(3) 0.1911(17) Uani d U 1
Cl Cl3 0.1305(3) 0.8714(6) 0.5768(3) 0.247(3) Uani d U 1

loop_
_atom_site_aniso_label
_atom_site_aniso_U_11
_atom_site_aniso_U_22
_atom_site_aniso_U_33
_atom_site_aniso_U_12
_atom_site_aniso_U_13
_atom_site_aniso_U_23
Ni1 0.0434(4) 0.0430(4) 0.0364(4) 0.0042(3) 0.0222(3) 0.0058(3)
P1 0.0431(8) 0.0412(9) 0.0335(8) 0.0034(7) 0.0192(6) 0.0030(7)
P2 0.0488(9) 0.0426(9) 0.0389(8) -0.0022(7) 0.0228(7) 0.0058(7)
Cl1 0.0528(9) 0.0820(13) 0.0607(10) 0.0167(9) 0.0350(8) 0.0139(9)
C1 0.047(3) 0.050(4) 0.044(3) -0.003(3) 0.018(3) 0.014(3)
C2 0.044(3) 0.050(4) 0.052(4) -0.008(3) 0.022(3) 0.001(3)
C3 0.065(4) 0.057(5) 0.055(4) 0.014(3) 0.022(3) 0.002(3)
C4 0.048(4) 0.065(5) 0.063(4) 0.014(3) 0.026(3) 0.016(4)
C5 0.056(4) 0.065(5) 0.087(6) 0.000(4) 0.025(4) 0.008(4)
C6 0.053(5) 0.098(7) 0.126(8) -0.005(5) 0.033(5) 0.011(6)
C7 0.062(5) 0.081(6) 0.101(6) -0.006(5) 0.023(4) 0.010(5)
C8 0.045(3) 0.048(4) 0.054(4) -0.002(3) 0.019(3) 0.002(3)
C9 0.054(4) 0.047(4) 0.046(3) -0.001(3) 0.023(3) 0.009(3)
C10 0.055(4) 0.054(4) 0.060(4) 0.014(3) 0.029(3) 0.017(3)
C11 0.076(6) 0.080(6) 0.098(6) 0.010(5) 0.041(5) 0.001(5)
C12 0.127(8) 0.099(7) 0.110(7) 0.037(6) 0.054(6) -0.019(6)
C13 0.048(3) 0.037(3) 0.043(3) 0.007(3) 0.026(3) 0.003(3)
C14 0.065(4) 0.060(5) 0.053(4) 0.011(4) 0.023(3) -0.001(3)
C15 0.100(6) 0.065(5) 0.072(5) 0.011(5) 0.046(5) -0.012(4)
C16 0.091(6) 0.049(5) 0.097(6) 0.020(4) 0.058(5) 0.005(4)
C17 0.064(4) 0.064(5) 0.081(5) 0.018(4) 0.034(4) 0.020(4)
C18 0.052(4) 0.048(4) 0.055(4) 0.007(3) 0.027(3) 0.007(3)
C19 0.046(3) 0.048(4) 0.033(3) 0.011(3) 0.022(3) 0.002(3)
C20 0.064(4) 0.058(4) 0.041(3) 0.010(3) 0.026(3) 0.005(3)
C21 0.072(4) 0.086(6) 0.048(4) 0.023(4) 0.038(3) 0.003(4)
C22 0.072(5) 0.101(7) 0.085(6) -0.005(5) 0.055(5) -0.002(5)
C23 0.100(6) 0.072(6) 0.121(7) -0.030(5) 0.079(6) -0.012(5)
C24 0.081(5) 0.055(5) 0.081(5) -0.010(4) 0.056(4) -0.006(4)
C25 0.043(3) 0.041(3) 0.038(3) 0.011(3) 0.014(3) -0.002(3)
C26 0.060(4) 0.070(5) 0.045(4) 0.009(4) 0.022(3) -0.003(4)
C27 0.067(5) 0.095(6) 0.043(4) 0.006(5) 0.012(4) -0.020(4)
C28 0.051(4) 0.080(6) 0.074(6) 0.012(4) 0.003(4) -0.037(5)
C29 0.051(4) 0.052(4) 0.089(6) 0.000(3) 0.020(4) -0.012(4)
C30 0.050(4) 0.051(4) 0.058(4) 0.005(3) 0.021(3) -0.002(3)
C31 0.057(4) 0.054(4) 0.050(4) -0.009(3) 0.026(3) 0.014(3)
C32 0.058(4) 0.071(5) 0.061(4) 0.009(4) 0.023(4) 0.017(4)
C33 0.065(5) 0.096(7) 0.098(7) 0.016(5) 0.035(5) 0.032(6)
C34 0.059(5) 0.104(8) 0.087(7) -0.009(5) 0.006(5) 0.036(6)
C35 0.071(6) 0.100(7) 0.079(6) -0.025(5) 0.008(5) -0.001(5)
C36 0.061(4) 0.062(5) 0.061(5) -0.014(4) 0.016(4) 0.005(4)
C37 0.059(4) 0.047(4) 0.040(3) -0.007(3) 0.024(3) 0.001(3)
C38 0.113(6) 0.055(5) 0.066(5) -0.010(4) 0.059(5) -0.002(4)
C39 0.131(7) 0.048(5) 0.080(6) 0.003(5) 0.055(5) -0.001(4)
C40 0.094(6) 0.089(7) 0.083(6) -0.004(5) 0.051(5) -0.022(5)
C41 0.095(6) 0.092(7) 0.078(5) -0.023(5) 0.058(5) -0.015(5)
C42 0.078(5) 0.060(5) 0.065(4) -0.012(4) 0.047(4) -0.009(3)
C43 0.059(4) 0.043(4) 0.049(4) -0.010(3) 0.032(3) -0.005(3)
C44 0.077(4) 0.045(4) 0.061(4) -0.002(4) 0.037(4) 0.010(3)
C45 0.099(6) 0.055(5) 0.106(7) -0.009(4) 0.062(6) 0.014(4)
C46 0.097(7) 0.058(5) 0.121(8) -0.017(5) 0.072(6) -0.010(5)
C47 0.059(4) 0.088(6) 0.083(5) -0.029(4) 0.045(4) -0.041(5)
C48 0.053(4) 0.065(5) 0.061(4) -0.009(3) 0.038(3) -0.004(3)
O1 0.083(5) 0.133(6) 0.204(8) 0.034(4) 0.054(5) -0.043(6)
C49 0.32(2) 0.117(10) 0.143(9) 0.080(11) 0.034(12) -0.023(9)
Cl2 0.154(3) 0.179(4) 0.273(5) 0.019(3) 0.128(3) -0.007(3)
Cl3 0.246(5) 0.310(7) 0.184(4) -0.016(5) 0.100(4) -0.079(4)

loop_
_atom_type_symbol
_atom_type_description
_atom_type_scat_dispersion_real
_atom_type_scat_dispersion_imag
_atom_type_scat_source
C C 0.0033 0.0016 'International Tables Vol C Tables 4.2.6.8 and 6.1.1.4'
H H 0.0000 0.0000 'International Tables Vol C Tables 4.2.6.8 and 6.1.1.4'
O O 0.0106 0.0060 'International Tables Vol C Tables 4.2.6.8 and 6.1.1.4'
P P 0.1023 0.0942 'International Tables Vol C Tables 4.2.6.8 and 6.1.1.4'
Cl Cl 0.1484 0.1585 'International Tables Vol C Tables 4.2.6.8 and 6.1.1.4'
Ni Ni 0.3393 1.1124 'International Tables Vol C Tables 4.2.6.8 and 6.1.1.4'

loop_
_geom_angle_atom_site_label_1
_geom_angle_atom_site_label_2
_geom_angle_atom_site_label_3
_geom_angle
C1 Ni1 P2 88.62(18)
C1 Ni1 Cl1 165.33(19)
P2 Ni1 Cl1 92.97(7)
C1 Ni1 P1 88.87(18)
P2 Ni1 P1 176.57(7)
Cl1 Ni1 P1 90.05(7)
C19 P1 C13 103.0(3)
C19 P1 C25 103.2(3)
C13 P1 C25 107.8(3)
C19 P1 Ni1 120.53(18)
C13 P1 Ni1 111.32(19)
C25 P1 Ni1 110.0(2)
C43 P2 C37 105.7(3)
C43 P2 C31 103.2(3)
C37 P2 C31 101.2(3)
C43 P2 Ni1 109.7(2)
C37 P2 Ni1 114.7(2)
C31 P2 Ni1 120.8(2)
C9 C1 C2 118.0(6)
C9 C1 Ni1 123.6(5)
C2 C1 Ni1 118.3(4)
C3 C2 C1 122.3(6)
C3 C2 H2A 118.8
C1 C2 H2A 118.8
C2 C3 C4 121.4(6)
C2 C3 H3A 119.3
C4 C3 H3A 119.3
C3 C4 C10 118.4(6)
C3 C4 C11 117.3(7)
C10 C4 C11 124.3(6)
C10 C5 C6 122.8(8)
C10 C5 H5A 118.6
C6 C5 H5A 118.6
C5 C6 C7 119.3(8)
C5 C6 H6A 120.4
C7 C6 H6A 120.4
C8 C7 C6 120.1(8)
C8 C7 H7A 120.0
C6 C7 H7A 120.0
C7 C8 C9 122.3(7)
C7 C8 H8A 118.9
C9 C8 H8A 118.9
C8 C9 C1 121.0(6)
C8 C9 C10 118.3(6)
C1 C9 C10 120.7(6)
C5 C10 C4 123.5(7)
C5 C10 C9 117.3(7)
C4 C10 C9 119.1(6)
O1 C11 C4 122.7(8)
O1 C11 C12 116.2(8)
C4 C11 C12 121.1(8)
C11 C12 H12A 109.5
C11 C12 H12B 109.5
H12A C12 H12B 109.5
C11 C12 H12C 109.5
H12A C12 H12C 109.5
H12B C12 H12C 109.5
C18 C13 C14 119.3(6)
C18 C13 P1 123.0(5)
C14 C13 P1 117.6(4)
C15 C14 C13 120.1(6)
C15 C14 H14A 120.0
C13 C14 H14A 120.0
C16 C15 C14 121.1(7)
C16 C15 H15A 119.4
C14 C15 H15A 119.4
C15 C16 C17 118.9(7)
C15 C16 H16A 120.6
C17 C16 H16A 120.6
C16 C17 C18 120.8(7)
C16 C17 H17A 119.6
C18 C17 H17A 119.6
C13 C18 C17 119.8(6)
C13 C18 H18A 120.1
C17 C18 H18A 120.1
C24 C19 C20 116.6(6)
C24 C19 P1 123.5(5)
C20 C19 P1 119.7(5)
C19 C20 C21 121.8(7)
C19 C20 H20A 119.1
C21 C20 H20A 119.1
C22 C21 C20 119.4(7)
C22 C21 H21A 120.3
C20 C21 H21A 120.3
C21 C22 C23 120.0(7)
C21 C22 H22A 120.0
C23 C22 H22A 120.0
C22 C23 C24 120.7(7)
C22 C23 H23A 119.7
C24 C23 H23A 119.7
C23 C24 C19 121.5(7)
C23 C24 H24A 119.3
C19 C24 H24A 119.3
C30 C25 C26 118.9(6)
C30 C25 P1 120.4(5)
C26 C25 P1 120.6(5)
C27 C26 C25 120.6(7)
C27 C26 H26A 119.7
C25 C26 H26A 119.7
C28 C27 C26 119.8(7)
C28 C27 H27A 120.1
C26 C27 H27A 120.1
C27 C28 C29 120.8(7)
C27 C28 H28A 119.6
C29 C28 H28A 119.6
C28 C29 C30 119.8(8)
C28 C29 H29A 120.1
C30 C29 H29A 120.1
C25 C30 C29 120.0(7)
C25 C30 H30A 120.0
C29 C30 H30A 120.0
C36 C31 C32 118.3(6)
C36 C31 P2 121.5(6)
C32 C31 P2 120.2(5)
C31 C32 C33 121.4(8)
C31 C32 H32A 119.3
C33 C32 H32A 119.3
C34 C33 C32 118.3(9)
C34 C33 H33A 120.9
C32 C33 H33A 120.9
C35 C34 C33 121.2(8)
C35 C34 H34A 119.4
C33 C34 H34A 119.4
C34 C35 C36 119.6(8)
C34 C35 H35A 120.2
C36 C35 H35A 120.2
C31 C36 C35 121.2(8)
C31 C36 H36A 119.4
C35 C36 H36A 119.4
C38 C37 C42 118.4(6)
C38 C37 P2 119.4(5)
C42 C37 P2 122.1(5)
C37 C38 C39 121.2(7)
C37 C38 H38A 119.4
C39 C38 H38A 119.4
C40 C39 C38 119.8(7)
C40 C39 H39A 120.1
C38 C39 H39A 120.1
C39 C40 C41 119.8(8)
C39 C40 H40A 120.1
C41 C40 H40A 120.1
C40 C41 C42 120.4(8)
C40 C41 H41A 119.8
C42 C41 H41A 119.8
C37 C42 C41 120.2(7)
C37 C42 H42A 119.9
C41 C42 H42A 119.9
C48 C43 C44 118.3(6)
C48 C43 P2 119.1(5)
C44 C43 P2 122.6(5)
C43 C44 C45 121.1(7)
C43 C44 H44A 119.5
C45 C44 H44A 119.5
C46 C45 C44 120.6(8)
C46 C45 H45A 119.7
C44 C45 H45A 119.7
C45 C46 C47 119.5(8)
C45 C46 H46A 120.2
C47 C46 H46A 120.2
C46 C47 C48 120.4(7)
C46 C47 H47A 119.8
C48 C47 H47A 119.8
C43 C48 C47 120.1(7)
C43 C48 H48A 120.0
C47 C48 H48A 120.0
Cl2 C49 Cl3 115.4(8)
Cl2 C49 H49A 108.4
Cl3 C49 H49A 108.4
Cl2 C49 H49B 108.4
Cl3 C49 H49B 108.4
H49A C49 H49B 107.5

loop_
_geom_bond_atom_site_label_1
_geom_bond_atom_site_label_2
_geom_bond_distance
Ni1 C1 1.880(6)
Ni1 P2 2.2204(17)
Ni1 Cl1 2.2215(17)
Ni1 P1 2.2273(17)
P1 C19 1.829(6)
P1 C13 1.831(6)
P1 C25 1.834(6)
P2 C43 1.825(6)
P2 C37 1.828(6)
P2 C31 1.836(6)
C1 C9 1.392(8)
C1 C2 1.412(8)
C2 C3 1.371(8)
C2 H2A 0.9300
C3 C4 1.409(9)
C3 H3A 0.9300
C4 C10 1.420(9)
C4 C11 1.452(10)
C5 C10 1.374(9)
C5 C6 1.381(11)
C5 H5A 0.9300
C6 C7 1.386(12)
C6 H6A 0.9300
C7 C8 1.362(9)
C7 H7A 0.9300
C8 C9 1.381(8)
C8 H8A 0.9300
C9 C10 1.459(8)
C11 O1 1.248(9)
C11 C12 1.490(11)
C12 H12A 0.9600
C12 H12B 0.9600
C12 H12C 0.9600
C13 C18 1.368(8)
C13 C14 1.378(8)
C14 C15 1.373(9)
C14 H14A 0.9300
C15 C16 1.363(10)
C15 H15A 0.9300
C16 C17 1.367(10)
C16 H16A 0.9300
C17 C18 1.388(9)
C17 H17A 0.9300
C18 H18A 0.9300
C19 C24 1.380(8)
C19 C20 1.390(8)
C20 C21 1.391(9)
C20 H20A 0.9300
C21 C22 1.359(10)
C21 H21A 0.9300
C22 C23 1.362(11)
C22 H22A 0.9300
C23 C24 1.375(10)
C23 H23A 0.9300
C24 H24A 0.9300
C25 C30 1.375(8)
C25 C26 1.402(8)
C26 C27 1.367(9)
C26 H26A 0.9300
C27 C28 1.366(11)
C27 H27A 0.9300
C28 C29 1.374(10)
C28 H28A 0.9300
C29 C30 1.390(9)
C29 H29A 0.9300
C30 H30A 0.9300
C31 C36 1.370(9)
C31 C32 1.382(9)
C32 C33 1.389(9)
C32 H32A 0.9300
C33 C34 1.386(12)
C33 H33A 0.9300
C34 C35 1.350(12)
C34 H34A 0.9300
C35 C36 1.389(10)
C35 H35A 0.9300
C36 H36A 0.9300
C37 C38 1.373(9)
C37 C42 1.373(8)
C38 C39 1.378(10)
C38 H38A 0.9300
C39 C40 1.360(11)
C39 H39A 0.9300
C40 C41 1.361(11)
C40 H40A 0.9300
C41 C42 1.385(10)
C41 H41A 0.9300
C42 H42A 0.9300
C43 C48 1.376(8)
C43 C44 1.384(8)
C44 C45 1.385(9)
C44 H44A 0.9300
C45 C46 1.355(11)
C45 H45A 0.9300
C46 C47 1.374(11)
C46 H46A 0.9300
C47 C48 1.404(9)
C47 H47A 0.9300
C48 H48A 0.9300
C49 Cl2 1.658(13)
C49 Cl3 1.696(15)
C49 H49A 0.9700
C49 H49B 0.9700

loop_
_geom_torsion_atom_site_label_1
_geom_torsion_atom_site_label_2
_geom_torsion_atom_site_label_3
_geom_torsion_atom_site_label_4
_geom_torsion
C1 Ni1 P1 C19 32.3(3)
P2 Ni1 P1 C19 -10.5(13)
Cl1 Ni1 P1 C19 -162.3(2)
C1 Ni1 P1 C13 153.0(3)
P2 Ni1 P1 C13 110.2(12)
Cl1 Ni1 P1 C13 -41.6(2)
C1 Ni1 P1 C25 -87.5(3)
P2 Ni1 P1 C25 -130.4(12)
Cl1 Ni1 P1 C25 77.8(2)
C1 Ni1 P2 C43 80.4(3)
Cl1 Ni1 P2 C43 -85.1(2)
P1 Ni1 P2 C43 123.2(12)
C1 Ni1 P2 C37 -160.9(3)
Cl1 Ni1 P2 C37 33.7(2)
P1 Ni1 P2 C37 -118.1(12)
C1 Ni1 P2 C31 -39.4(3)
Cl1 Ni1 P2 C31 155.2(3)
P1 Ni1 P2 C31 3.4(13)
P2 Ni1 C1 C9 92.1(5)
Cl1 Ni1 C1 C9 -171.5(4)
P1 Ni1 C1 C9 -85.6(5)
P2 Ni1 C1 C2 -90.3(4)
Cl1 Ni1 C1 C2 6.2(11)
P1 Ni1 C1 C2 92.0(4)
C9 C1 C2 C3 2.0(9)
Ni1 C1 C2 C3 -175.7(5)
C1 C2 C3 C4 -1.7(10)
C2 C3 C4 C10 0.2(10)
C2 C3 C4 C11 -178.2(7)
C10 C5 C6 C7 1.2(13)
C5 C6 C7 C8 -0.9(13)
C6 C7 C8 C9 1.5(12)
C7 C8 C9 C1 178.3(6)
C7 C8 C9 C10 -2.1(9)
C2 C1 C9 C8 178.6(6)
Ni1 C1 C9 C8 -3.8(8)
C2 C1 C9 C10 -1.0(8)
Ni1 C1 C9 C10 176.7(4)
C6 C5 C10 C4 -179.6(7)
C6 C5 C10 C9 -1.8(11)
C3 C4 C10 C5 178.5(6)
C11 C4 C10 C5 -3.3(11)
C3 C4 C10 C9 0.8(9)
C11 C4 C10 C9 179.0(6)
C8 C9 C10 C5 2.2(9)
C1 C9 C10 C5 -178.3(6)
C8 C9 C10 C4 -179.9(6)
C1 C9 C10 C4 -0.4(9)
C3 C4 C11 O1 158.6(9)
C10 C4 C11 O1 -19.7(13)
C3 C4 C11 C12 -20.7(11)
C10 C4 C11 C12 161.1(8)
C19 P1 C13 C18 -99.9(5)
C25 P1 C13 C18 8.8(6)
Ni1 P1 C13 C18 129.5(5)
C19 P1 C13 C14 82.8(5)
C25 P1 C13 C14 -168.5(5)
Ni1 P1 C13 C14 -47.8(5)
C18 C13 C14 C15 0.9(10)
P1 C13 C14 C15 178.3(6)
C13 C14 C15 C16 -1.1(12)
C14 C15 C16 C17 0.2(12)
C15 C16 C17 C18 0.8(12)
C14 C13 C18 C17 0.1(9)
P1 C13 C18 C17 -177.1(5)
C16 C17 C18 C13 -1.0(11)
C13 P1 C19 C24 -20.9(6)
C25 P1 C19 C24 -133.0(5)
Ni1 P1 C19 C24 103.8(5)
C13 P1 C19 C20 163.7(4)
C25 P1 C19 C20 51.6(5)
Ni1 P1 C19 C20 -71.5(5)
C24 C19 C20 C21 -2.0(9)
P1 C19 C20 C21 173.7(4)
C19 C20 C21 C22 2.0(9)
C20 C21 C22 C23 -0.1(11)
C21 C22 C23 C24 -1.9(13)
C22 C23 C24 C19 1.9(13)
C20 C19 C24 C23 0.1(10)
P1 C19 C24 C23 -175.4(6)
C19 P1 C25 C30 -142.6(5)
C13 P1 C25 C30 108.9(5)
Ni1 P1 C25 C30 -12.7(5)
C19 P1 C25 C26 35.0(5)
C13 P1 C25 C26 -73.6(5)
Ni1 P1 C25 C26 164.8(4)
C30 C25 C26 C27 0.6(9)
P1 C25 C26 C27 -177.0(5)
C25 C26 C27 C28 0.7(11)
C26 C27 C28 C29 -1.2(11)
C27 C28 C29 C30 0.3(11)
C26 C25 C30 C29 -1.5(9)
P1 C25 C30 C29 176.1(5)
C28 C29 C30 C25 1.0(10)
C43 P2 C31 C36 125.6(5)
C37 P2 C31 C36 16.4(6)
Ni1 P2 C31 C36 -111.4(5)
C43 P2 C31 C32 -54.9(6)
C37 P2 C31 C32 -164.1(5)
Ni1 P2 C31 C32 68.1(6)
C36 C31 C32 C33 -2.1(10)
P2 C31 C32 C33 178.4(6)
C31 C32 C33 C34 1.1(11)
C32 C33 C34 C35 -0.1(13)
C33 C34 C35 C36 0.1(14)
C32 C31 C36 C35 2.1(10)
P2 C31 C36 C35 -178.3(6)
C34 C35 C36 C31 -1.2(12)
C43 P2 C37 C38 159.7(5)
C31 P2 C37 C38 -93.0(6)
Ni1 P2 C37 C38 38.7(6)
C43 P2 C37 C42 -24.5(6)
C31 P2 C37 C42 82.8(6)
Ni1 P2 C37 C42 -145.5(5)
C42 C37 C38 C39 -2.0(11)
P2 C37 C38 C39 174.0(6)
C37 C38 C39 C40 0.9(13)
C38 C39 C40 C41 1.2(13)
C39 C40 C41 C42 -2.2(13)
C38 C37 C42 C41 1.0(10)
P2 C37 C42 C41 -174.8(6)
C40 C41 C42 C37 1.0(12)
C37 P2 C43 C48 -93.3(5)
C31 P2 C43 C48 160.9(5)
Ni1 P2 C43 C48 30.9(5)
C37 P2 C43 C44 87.1(6)
C31 P2 C43 C44 -18.7(6)
Ni1 P2 C43 C44 -148.7(5)
C48 C43 C44 C45 -1.4(10)
P2 C43 C44 C45 178.2(5)
C43 C44 C45 C46 0.8(12)
C44 C45 C46 C47 0.6(12)
C45 C46 C47 C48 -1.3(12)
C44 C43 C48 C47 0.6(9)
P2 C43 C48 C47 -179.0(5)
C46 C47 C48 C43 0.8(10)
